data_7250062
loop_
_publ_author_name
'Huang, Wanhui'
'Liu, Ge'
'Yang, Fangyuanhang'
'Ren, Yuxi'
'Gao, Yuzhen'
'Su, Weiping'

_publ_section_title
;
 CO2-Promoted photoredox-catalyzed hydrosulfonylation of alkenes with
 sulfinates
;
_journal_issue 14
_journal_name_full 'Green Chemistry'
_journal_page_first 3627
_journal_page_last 3633
_journal_paper_doi 10.1039/D5GC00057B
_journal_volume 27
_journal_year 2025
_chemical_formula_moiety 'C17 H25 O2 S'
_chemical_formula_sum 'C17 H25 O2 S'
_chemical_formula_weight 293.43
_chemical_name_systematic 1-(((4-isopropylcyclohex-1-en-1-yl)methyl)sulfonyl)-4-methylbenzene
_space_group_crystal_system triclinic
_space_group_IT_number 2
_space_group_name_Hall '-P 1'
_space_group_name_H-M_alt 'P -1'
_atom_sites_solution_hydrogens geom
_atom_sites_solution_primary iterative
_audit_creation_date 2024-06-03
_audit_creation_method
;
Olex2 1.5
(compiled 2023.08.24 svn.re1ec1418 for OlexSys, GUI svn.r6817)
;
_audit_update_record
;
2024-07-02 deposited with the CCDC.	2025-03-03 downloaded from the CCDC.
;
_cell_angle_alpha 86.315(2)
_cell_angle_beta 76.450(3)
_cell_angle_gamma 73.545(3)
_cell_formula_units_Z 2
_cell_length_a 7.1654(2)
_cell_length_b 10.1994(3)
_cell_length_c 11.9077(4)
_cell_measurement_reflns_used 5888
_cell_measurement_temperature 293(2)
_cell_measurement_theta_max 77.4790
_cell_measurement_theta_min 3.7700
_cell_volume 811.37(5)
_computing_cell_refinement 'CrysAlisPro 1.171.43.118a (Rigaku OD, 2024)'
_computing_data_collection 'CrysAlisPro 1.171.43.118a (Rigaku OD, 2024)'
_computing_data_reduction 'CrysAlisPro 1.171.43.118a (Rigaku OD, 2024)'
_computing_molecular_graphics 'Olex2 1.5 (Dolomanov et al., 2009)'
_computing_publication_material 'Olex2 1.5 (Dolomanov et al., 2009)'
_computing_structure_refinement 'XL  (Sheldrick, 2008)'
_computing_structure_solution 'olex2.solve 1.5 (Bourhis et al., 2015)'
_diffrn_ambient_temperature 293(2)
_diffrn_detector 'Hybrid Pixel Array Detector'
_diffrn_detector_area_resol_mean 10.0000
_diffrn_detector_type HyPix
_diffrn_measured_fraction_theta_full 0.996
_diffrn_measured_fraction_theta_max 0.941
_diffrn_measurement_details
;
List of Runs (angles in degrees, time in seconds):

  # Type    Start    End  Width  t~exp~   \w     \q     \k     \f   Frames
#--------------------------------------------------------------------------
  1  \w     26.00 115.00   0.50    0.07    --   47.60  77.00  90.00  178
  2  \w    114.00 152.00   0.50    0.28    --  113.25 106.00 100.00   76
  3  \w    126.00 164.00   0.50    0.28    --  113.25  45.00  30.00   76
  4  \w     98.00 164.00   0.50    0.28    --  113.25  15.00 -60.00  132
  5  \w     47.00 103.00   0.50    0.28    --  113.25 -77.00   0.00  112
  6  \w     44.00  71.00   0.50    0.28    --  113.25 -61.00 -90.00   54
  7  \w     41.00  66.00   0.50    0.28    --  113.25 -61.00-120.00   50
  8  \w     41.00  67.00   0.50    0.28    --  113.25 -61.00-180.00   52
  9  \w    -21.00   4.00   0.50    0.07    --   47.60 -19.00 -60.00   50
 10  \w     41.00  66.00   0.50    0.28    --  113.25 -61.00  30.00   50
 11  \w     41.00  68.00   0.50    0.28    --  113.25 -95.00   0.00   54
 12  \w     75.00 108.00   0.50    0.28    --  113.25-106.00   0.00   66
 13  \w     55.00 103.00   0.50    0.28    --  113.25 -95.00 -60.00   96
 14  \w     69.00  94.00   0.50    0.28    --  113.25 -95.00 -90.00   50
 15  \w     64.00  89.00   0.50    0.28    --  113.25-125.00 -90.00   50
 16  \w     43.00 104.00   0.50    0.28    --  113.25-125.00-150.00  122
 17  \w     15.00  44.00   0.50    0.07    --   47.60-125.00 -30.00   58
 18  \w     48.00  92.00   0.50    0.07    --   47.60-125.00 -30.00   88
 19  \w     24.00  64.00   0.50    0.07    --   47.60-106.00   0.00   80
 20  \w    -23.00  11.00   0.50    0.07    --  -47.60  19.00-180.00   68
 21  \w    -25.00  26.00   0.50    0.07    --  -47.60  19.00 -90.00  102
 22  \w    -40.00  26.00   0.50    0.07    --  -47.60  38.00  60.00  132
 23  \w    -67.00 -33.00   0.50    0.28    -- -105.00  61.00   0.00   68
 24  \w    -95.00 -55.00   0.50    0.28    -- -105.00 125.00 120.00   80
 25  \w    -70.00 -39.00   0.50    0.28    -- -105.00  61.00  90.00   62
 26  \w   -112.00 -35.00   0.50    0.28    -- -105.00 125.00  90.00  154
 27  \w    -61.00 -32.00   0.50    0.28    -- -105.00  77.00-150.00   58
 28  \w    -73.00 -46.00   0.50    0.28    -- -105.00 125.00-120.00   54
 29  \w   -112.00 -35.00   0.50    0.28    -- -105.00 125.00-150.00  154
 30  \w   -111.00 -81.00   0.50    0.28    -- -105.00 125.00-120.00   60
 31  \w   -108.00 -82.00   0.50    0.28    -- -105.00 110.00  35.07   52
 32  \w   -106.00 -39.00   0.50    0.28    -- -105.00 106.00 100.00  134
 33  \w    -63.00   2.00   0.50    0.07    --  -47.60 106.00 100.00  130
 34  \w   -142.00 -87.00   0.50    0.28    -- -105.00 -15.00  60.00  110
 35  \w   -169.00-136.00   0.50    0.28    -- -105.00 -61.00  90.00   66
 36  \w   -129.00 -89.00   0.50    0.28    -- -105.00 -61.00  90.00   80
 37  \w   -173.00 -88.00   0.50    0.28    -- -105.00 -61.00  30.00  170
 38  \w   -148.00 -91.00   0.50    0.28    -- -105.00 -95.00  60.00  114
 39  \w   -132.00-102.00   0.50    0.28    -- -105.00-106.00   0.00   60
;
_diffrn_measurement_device 'four-circle diffractometer'
_diffrn_measurement_device_type 'XtaLAB Synergy, Single source at home/near, HyPix'
_diffrn_measurement_method '\w scans'
_diffrn_orient_matrix_type 'CrysAlisPro convention (1999,Acta A55,543-557)'
_diffrn_orient_matrix_UB_11 0.1753186000
_diffrn_orient_matrix_UB_12 0.0427776000
_diffrn_orient_matrix_UB_13 -0.0800689000
_diffrn_orient_matrix_UB_21 -0.1077617000
_diffrn_orient_matrix_UB_22 0.0188301000
_diffrn_orient_matrix_UB_23 -0.1001494000
_diffrn_orient_matrix_UB_31 -0.1029916000
_diffrn_orient_matrix_UB_32 0.1504002000
_diffrn_orient_matrix_UB_33 0.0356246000
_diffrn_radiation_monochromator mirror
_diffrn_radiation_probe x-ray
_diffrn_radiation_type 'Cu K\a'
_diffrn_radiation_wavelength 1.54184
_diffrn_reflns_av_R_equivalents 0.0311
_diffrn_reflns_av_unetI/netI 0.0318
_diffrn_reflns_Laue_measured_fraction_full 0.996
_diffrn_reflns_Laue_measured_fraction_max 0.941
_diffrn_reflns_limit_h_max 9
_diffrn_reflns_limit_h_min -9
_diffrn_reflns_limit_k_max 12
_diffrn_reflns_limit_k_min -11
_diffrn_reflns_limit_l_max 14
_diffrn_reflns_limit_l_min -15
_diffrn_reflns_number 9076
_diffrn_reflns_point_group_measured_fraction_full 0.996
_diffrn_reflns_point_group_measured_fraction_max 0.941
_diffrn_reflns_theta_full 67.684
_diffrn_reflns_theta_max 78.801
_diffrn_reflns_theta_min 3.818
_diffrn_source 'micro-focus sealed X-ray tube'
_diffrn_source_type 'PhotonJet (Cu) X-ray Source'
_exptl_absorpt_coefficient_mu 1.756
_exptl_absorpt_correction_T_max 1.00000
_exptl_absorpt_correction_T_min 0.94534
_exptl_absorpt_correction_type multi-scan
_exptl_absorpt_process_details
;
CrysAlisPro 1.171.43.118a (Rigaku Oxford Diffraction, 2024)
Empirical absorption correction using spherical harmonics,
implemented in SCALE3 ABSPACK scaling algorithm.
;
_exptl_crystal_colour 'clear whiteish colourless'
_exptl_crystal_colour_lustre clear
_exptl_crystal_colour_modifier whiteish
_exptl_crystal_colour_primary colourless
_exptl_crystal_density_diffrn 1.201
_exptl_crystal_description block
_exptl_crystal_F_000 318
_exptl_crystal_size_max 0.9
_exptl_crystal_size_mid 0.3
_exptl_crystal_size_min 0.3
_refine_diff_density_max 0.279
_refine_diff_density_min -0.360
_refine_diff_density_rms 0.062
_refine_ls_extinction_method none
_refine_ls_goodness_of_fit_ref 1.188
_refine_ls_hydrogen_treatment constr
_refine_ls_matrix_type full
_refine_ls_number_parameters 184
_refine_ls_number_reflns 3293
_refine_ls_number_restraints 0
_refine_ls_restrained_S_all 1.188
_refine_ls_R_factor_all 0.0653
_refine_ls_R_factor_gt 0.0615
_refine_ls_shift/su_max 0.000
_refine_ls_shift/su_mean 0.000
_refine_ls_structure_factor_coef Fsqd
_refine_ls_weighting_details 'w=1/[\s^2^(Fo^2^)+(0.0569P)^2^+0.6152P] where P=(Fo^2^+2Fc^2^)/3'
_refine_ls_weighting_scheme calc
_refine_ls_wR_factor_gt 0.1689
_refine_ls_wR_factor_ref 0.1712
_reflns_Friedel_coverage 0.000
_reflns_number_gt 3032
_reflns_number_total 3293
_reflns_threshold_expression 'I > 2\s(I)'
_cod_data_source_file d5gc00057b2.cif
_cod_data_source_block s20-1_auto
_cod_depositor_comments 'Adding full bibliography for 7250062--7250063.cif.'
_cod_database_code 7250062
_shelxl_version_number 2014-3
_chemical_oxdiff_formula CHON
_shelx_space_group_comment
;
The symmetry employed for this shelxl refinement is uniquely defined
by the following loop, which should always be used as a source of
symmetry information in preference to the above space-group names.
They are only intended as comments.
;
_shelx_estimated_absorpt_t_max 0.621
_shelx_estimated_absorpt_t_min 0.301
_olex2_refinement_description
;
1. Fixed Uiso
 At 1.2 times of:
  All C(H) groups, All C(H,H) groups
 At 1.5 times of:
  All C(H,H,H) groups
2.a Ternary CH refined with riding coordinates:
 C12(H12), C15(H15)
2.b Secondary CH2 refined with riding coordinates:
 C8(H8A,H8B), C14(H14A,H14B), C13(H13A,H13B), C10(H10A,H10B), C11(H11A,H11B)
2.c Aromatic/amide H refined with riding coordinates:
 C4(H4), C6(H6), C7(H7), C3(H3)
2.d Idealised Me refined as rotating group:
 C17(H17A,H17B,H17C), C1(H1A,H1B,H1C), C16(H16A,H16B,H16C)
;
_olex2_submission_special_instructions 'No special instructions were received'
_oxdiff_exptl_absorpt_empirical_details
;
Empirical correction (ABSPACK) includes:
- Absorption correction using spherical harmonics
- Frame scaling
;
_oxdiff_exptl_absorpt_empirical_full_max 1.110
_oxdiff_exptl_absorpt_empirical_full_min 0.886

loop_
_space_group_symop_operation_xyz
'x, y, z'
'-x, -y, -z'

loop_
_atom_site_label
_atom_site_type_symbol
_atom_site_fract_x
_atom_site_fract_y
_atom_site_fract_z
_atom_site_U_iso_or_equiv
_atom_site_adp_type
_atom_site_occupancy
_atom_site_site_symmetry_order
_atom_site_calc_flag
_atom_site_refinement_flags_posn
_atom_site_refinement_flags_adp
_atom_site_refinement_flags_occupancy
_atom_site_disorder_assembly
_atom_site_disorder_group
S1 S 0.71422(10) 0.15003(7) 0.96859(6) 0.0458(2) Uani 1 1 d . . . . .
O2 O 0.6117(3) 0.0856(2) 1.06522(18) 0.0609(6) Uani 1 1 d . . . . .
O1 O 0.8749(3) 0.2006(2) 0.9844(2) 0.0609(6) Uani 1 1 d . . . . .
C5 C 0.5365(4) 0.2861(3) 0.9206(2) 0.0439(6) Uani 1 1 d . . . . .
C9 C 0.9159(4) 0.0858(3) 0.7434(2) 0.0465(6) Uani 1 1 d . . . . .
C8 C 0.8087(4) 0.0304(3) 0.8517(2) 0.0501(6) Uani 1 1 d . . . . .
H8A H 0.8998 -0.0509 0.8753 0.060 Uiso 1 1 calc R U . . .
H8B H 0.6985 0.0036 0.8350 0.060 Uiso 1 1 calc R U . . .
C12 C 1.1017(4) 0.2432(3) 0.5686(3) 0.0518(6) Uani 1 1 d . . . . .
H12 H 1.0553 0.3143 0.6283 0.062 Uiso 1 1 calc R U . . .
C4 C 0.3496(5) 0.2723(3) 0.9233(3) 0.0639(8) Uani 1 1 d . . . . .
H4 H 0.3158 0.1934 0.9530 0.077 Uiso 1 1 calc R U . . .
C2 C 0.2580(5) 0.4953(3) 0.8389(3) 0.0601(8) Uani 1 1 d . . . . .
C14 C 0.8097(4) 0.1547(3) 0.6616(3) 0.0545(7) Uani 1 1 d . . . . .
H14A H 0.7065 0.2322 0.7005 0.065 Uiso 1 1 calc R U . . .
H14B H 0.7426 0.0936 0.6394 0.065 Uiso 1 1 calc R U . . .
C15 C 1.2101(5) 0.3038(3) 0.4590(3) 0.0604(8) Uani 1 1 d . . . . .
H15 H 1.1094 0.3806 0.4354 0.072 Uiso 1 1 calc R U . . .
C13 C 0.9183(5) 0.2067(4) 0.5531(3) 0.0653(9) Uani 1 1 d . . . . .
H13A H 0.8284 0.2870 0.5274 0.078 Uiso 1 1 calc R U . . .
H13B H 0.9585 0.1374 0.4934 0.078 Uiso 1 1 calc R U . . .
C6 C 0.5848(5) 0.4040(3) 0.8780(3) 0.0583(7) Uani 1 1 d . . . . .
H6 H 0.7108 0.4135 0.8759 0.070 Uiso 1 1 calc R U . . .
C10 C 1.1244(5) 0.0679(4) 0.7275(3) 0.0619(8) Uani 1 1 d . . . . .
H10A H 1.1881 -0.0290 0.7332 0.074 Uiso 1 1 calc R U . . .
H10B H 1.1449 0.1127 0.7912 0.074 Uiso 1 1 calc R U . . .
C7 C 0.4453(6) 0.5076(3) 0.8385(3) 0.0644(8) Uani 1 1 d . . . . .
H7 H 0.4778 0.5876 0.8110 0.077 Uiso 1 1 calc R U . . .
C11 C 1.2317(5) 0.1192(4) 0.6170(3) 0.0680(9) Uani 1 1 d . . . . .
H11A H 1.2802 0.0465 0.5600 0.082 Uiso 1 1 calc R U . . .
H11B H 1.3467 0.1422 0.6310 0.082 Uiso 1 1 calc R U . . .
C3 C 0.2134(5) 0.3763(4) 0.8816(4) 0.0734(10) Uani 1 1 d . . . . .
H3 H 0.0883 0.3660 0.8823 0.088 Uiso 1 1 calc R U . . .
C17 C 1.2949(6) 0.2051(4) 0.3574(3) 0.0760(10) Uani 1 1 d . . . . .
H17A H 1.3988 0.1297 0.3754 0.114 Uiso 1 1 calc R U . . .
H17B H 1.3486 0.2517 0.2903 0.114 Uiso 1 1 calc R U . . .
H17C H 1.1907 0.1717 0.3421 0.114 Uiso 1 1 calc R U . . .
C1 C 0.1072(7) 0.6089(4) 0.7952(4) 0.0875(13) Uani 1 1 d . . . . .
H1A H 0.0283 0.6697 0.8578 0.131 Uiso 1 1 calc R U . . .
H1B H 0.0217 0.5712 0.7639 0.131 Uiso 1 1 calc R U . . .
H1C H 0.1751 0.6585 0.7361 0.131 Uiso 1 1 calc R U . . .
C16 C 1.3681(8) 0.3625(5) 0.4837(4) 0.0965(15) Uani 1 1 d . . . . .
H16A H 1.3143 0.4169 0.5528 0.145 Uiso 1 1 calc R U . . .
H16B H 1.4089 0.4185 0.4201 0.145 Uiso 1 1 calc R U . . .
H16C H 1.4812 0.2893 0.4940 0.145 Uiso 1 1 calc R U . . .

loop_
_atom_site_aniso_label
_atom_site_aniso_U_11
_atom_site_aniso_U_22
_atom_site_aniso_U_33
_atom_site_aniso_U_23
_atom_site_aniso_U_13
_atom_site_aniso_U_12
S1 0.0472(4) 0.0498(4) 0.0418(3) 0.0047(3) -0.0117(3) -0.0152(3)
O2 0.0648(13) 0.0696(13) 0.0460(11) 0.0162(10) -0.0108(9) -0.0199(11)
O1 0.0556(12) 0.0682(13) 0.0670(13) -0.0023(10) -0.0238(10) -0.0213(10)
C5 0.0452(13) 0.0464(14) 0.0393(12) 0.0014(10) -0.0065(10) -0.0138(11)
C9 0.0476(14) 0.0438(13) 0.0465(14) 0.0021(11) -0.0089(11) -0.0117(11)
C8 0.0544(15) 0.0444(14) 0.0503(15) 0.0040(11) -0.0091(12) -0.0147(12)
C12 0.0516(15) 0.0570(16) 0.0477(15) 0.0013(12) -0.0128(12) -0.0156(13)
C4 0.0533(17) 0.0561(17) 0.087(2) 0.0201(16) -0.0199(16) -0.0230(14)
C2 0.0671(19) 0.0557(17) 0.0522(16) 0.0019(13) -0.0186(14) -0.0046(15)
C14 0.0473(15) 0.0653(18) 0.0535(16) -0.0022(13) -0.0104(12) -0.0199(13)
C15 0.0662(19) 0.0630(18) 0.0557(17) 0.0103(14) -0.0149(15) -0.0252(15)
C13 0.0653(19) 0.079(2) 0.0617(19) 0.0239(16) -0.0288(16) -0.0303(17)
C6 0.0565(17) 0.0566(17) 0.0673(19) 0.0111(14) -0.0153(14) -0.0256(14)
C10 0.0495(16) 0.071(2) 0.0588(18) 0.0139(15) -0.0116(14) -0.0095(14)
C7 0.082(2) 0.0511(17) 0.0618(19) 0.0135(14) -0.0166(16) -0.0240(16)
C11 0.0455(16) 0.085(2) 0.066(2) 0.0209(17) -0.0108(14) -0.0124(15)
C3 0.0501(17) 0.071(2) 0.103(3) 0.018(2) -0.0284(18) -0.0182(16)
C17 0.090(3) 0.076(2) 0.0573(19) 0.0049(17) -0.0010(18) -0.030(2)
C1 0.102(3) 0.070(2) 0.085(3) 0.008(2) -0.045(2) 0.004(2)
C16 0.114(4) 0.123(4) 0.078(3) 0.015(3) -0.019(3) -0.079(3)

loop_
_atom_type_symbol
_atom_type_description
_atom_type_scat_dispersion_real
_atom_type_scat_dispersion_imag
_atom_type_scat_source
C C 0.0181 0.0091 'International Tables Vol C Tables 4.2.6.8 and 6.1.1.4'
H H 0.0000 0.0000 'International Tables Vol C Tables 4.2.6.8 and 6.1.1.4'
O O 0.0492 0.0322 'International Tables Vol C Tables 4.2.6.8 and 6.1.1.4'
S S 0.3331 0.5567 'International Tables Vol C Tables 4.2.6.8 and 6.1.1.4'

loop_
_geom_angle_atom_site_label_1
_geom_angle_atom_site_label_2
_geom_angle_atom_site_label_3
_geom_angle
_geom_angle_site_symmetry_1
_geom_angle_site_symmetry_3
_geom_angle_publ_flag
O2 S1 O1 118.19(14) . . ?
O2 S1 C5 108.45(13) . . ?
O2 S1 C8 107.61(13) . . ?
O1 S1 C5 108.43(13) . . ?
O1 S1 C8 108.51(14) . . ?
C5 S1 C8 104.87(13) . . ?
C4 C5 S1 119.4(2) . . ?
C6 C5 S1 120.6(2) . . ?
C6 C5 C4 120.0(3) . . ?
C14 C9 C8 120.1(3) . . ?
C14 C9 C10 121.6(3) . . ?
C10 C9 C8 118.3(3) . . ?
S1 C8 H8A 108.9 . . ?
S1 C8 H8B 108.9 . . ?
C9 C8 S1 113.33(19) . . ?
C9 C8 H8A 108.9 . . ?
C9 C8 H8B 108.9 . . ?
H8A C8 H8B 107.7 . . ?
C15 C12 H12 106.8 . . ?
C13 C12 H12 106.8 . . ?
C13 C12 C15 113.4(3) . . ?
C11 C12 H12 106.8 . . ?
C11 C12 C15 114.7(3) . . ?
C11 C12 C13 107.9(3) . . ?
C5 C4 H4 120.3 . . ?
C3 C4 C5 119.4(3) . . ?
C3 C4 H4 120.3 . . ?
C7 C2 C1 121.0(3) . . ?
C3 C2 C7 117.9(3) . . ?
C3 C2 C1 121.1(4) . . ?
C9 C14 H14A 107.4 . . ?
C9 C14 H14B 107.4 . . ?
C9 C14 C13 119.7(3) . . ?
H14A C14 H14B 106.9 . . ?
C13 C14 H14A 107.4 . . ?
C13 C14 H14B 107.4 . . ?
C12 C15 H15 106.5 . . ?
C17 C15 C12 113.8(3) . . ?
C17 C15 H15 106.5 . . ?
C16 C15 C12 111.7(3) . . ?
C16 C15 H15 106.5 . . ?
C16 C15 C17 111.3(3) . . ?
C12 C13 H13A 109.1 . . ?
C12 C13 H13B 109.1 . . ?
C14 C13 C12 112.6(3) . . ?
C14 C13 H13A 109.1 . . ?
C14 C13 H13B 109.1 . . ?
H13A C13 H13B 107.8 . . ?
C5 C6 H6 120.2 . . ?
C7 C6 C5 119.6(3) . . ?
C7 C6 H6 120.2 . . ?
C9 C10 H10A 107.8 . . ?
C9 C10 H10B 107.8 . . ?
C9 C10 C11 117.9(3) . . ?
H10A C10 H10B 107.2 . . ?
C11 C10 H10A 107.8 . . ?
C11 C10 H10B 107.8 . . ?
C2 C7 H7 119.3 . . ?
C6 C7 C2 121.4(3) . . ?
C6 C7 H7 119.3 . . ?
C12 C11 H11A 108.9 . . ?
C12 C11 H11B 108.9 . . ?
C10 C11 C12 113.2(3) . . ?
C10 C11 H11A 108.9 . . ?
C10 C11 H11B 108.9 . . ?
H11A C11 H11B 107.7 . . ?
C4 C3 H3 119.2 . . ?
C2 C3 C4 121.6(3) . . ?
C2 C3 H3 119.2 . . ?
C15 C17 H17A 109.5 . . ?
C15 C17 H17B 109.5 . . ?
C15 C17 H17C 109.5 . . ?
H17A C17 H17B 109.5 . . ?
H17A C17 H17C 109.5 . . ?
H17B C17 H17C 109.5 . . ?
C2 C1 H1A 109.5 . . ?
C2 C1 H1B 109.5 . . ?
C2 C1 H1C 109.5 . . ?
H1A C1 H1B 109.5 . . ?
H1A C1 H1C 109.5 . . ?
H1B C1 H1C 109.5 . . ?
C15 C16 H16A 109.5 . . ?
C15 C16 H16B 109.5 . . ?
C15 C16 H16C 109.5 . . ?
H16A C16 H16B 109.5 . . ?
H16A C16 H16C 109.5 . . ?
H16B C16 H16C 109.5 . . ?

loop_
_geom_bond_atom_site_label_1
_geom_bond_atom_site_label_2
_geom_bond_distance
_geom_bond_site_symmetry_2
_geom_bond_publ_flag
S1 O2 1.441(2) . ?
S1 O1 1.442(2) . ?
S1 C5 1.764(3) . ?
S1 C8 1.787(3) . ?
C5 C4 1.379(4) . ?
C5 C6 1.377(4) . ?
C9 C8 1.503(4) . ?
C9 C14 1.407(4) . ?
C9 C10 1.421(4) . ?
C8 H8A 0.9700 . ?
C8 H8B 0.9700 . ?
C12 H12 0.9800 . ?
C12 C15 1.543(4) . ?
C12 C13 1.516(4) . ?
C12 C11 1.513(4) . ?
C4 H4 0.9300 . ?
C4 C3 1.378(5) . ?
C2 C7 1.381(5) . ?
C2 C3 1.377(5) . ?
C2 C1 1.503(5) . ?
C14 H14A 0.9700 . ?
C14 H14B 0.9700 . ?
C14 C13 1.493(4) . ?
C15 H15 0.9800 . ?
C15 C17 1.521(5) . ?
C15 C16 1.513(5) . ?
C13 H13A 0.9700 . ?
C13 H13B 0.9700 . ?
C6 H6 0.9300 . ?
C6 C7 1.376(5) . ?
C10 H10A 0.9700 . ?
C10 H10B 0.9700 . ?
C10 C11 1.503(4) . ?
C7 H7 0.9300 . ?
C11 H11A 0.9700 . ?
C11 H11B 0.9700 . ?
C3 H3 0.9300 . ?
C17 H17A 0.9600 . ?
C17 H17B 0.9600 . ?
C17 H17C 0.9600 . ?
C1 H1A 0.9600 . ?
C1 H1B 0.9600 . ?
C1 H1C 0.9600 . ?
C16 H16A 0.9600 . ?
C16 H16B 0.9600 . ?
C16 H16C 0.9600 . ?

loop_
_geom_torsion_atom_site_label_1
_geom_torsion_atom_site_label_2
_geom_torsion_atom_site_label_3
_geom_torsion_atom_site_label_4
_geom_torsion
_geom_torsion_site_symmetry_1
_geom_torsion_site_symmetry_2
_geom_torsion_site_symmetry_3
_geom_torsion_site_symmetry_4
_geom_torsion_publ_flag
S1 C5 C4 C3 -177.5(3) . . . . ?
S1 C5 C6 C7 178.5(2) . . . . ?
O2 S1 C5 C4 -36.4(3) . . . . ?
O2 S1 C5 C6 145.2(2) . . . . ?
O2 S1 C8 C9 178.6(2) . . . . ?
O1 S1 C5 C4 -165.9(2) . . . . ?
O1 S1 C5 C6 15.7(3) . . . . ?
O1 S1 C8 C9 -52.4(2) . . . . ?
C5 S1 C8 C9 63.3(2) . . . . ?
C5 C4 C3 C2 -1.1(6) . . . . ?
C5 C6 C7 C2 -1.0(5) . . . . ?
C9 C14 C13 C12 -29.3(4) . . . . ?
C9 C10 C11 C12 31.1(5) . . . . ?
C8 S1 C5 C4 78.4(3) . . . . ?
C8 S1 C5 C6 -100.0(3) . . . . ?
C8 C9 C14 C13 -178.7(3) . . . . ?
C8 C9 C10 C11 177.9(3) . . . . ?
C4 C5 C6 C7 0.1(5) . . . . ?
C14 C9 C8 S1 -89.7(3) . . . . ?
C14 C9 C10 C11 -2.9(5) . . . . ?
C15 C12 C13 C14 -177.2(3) . . . . ?
C15 C12 C11 C10 176.7(3) . . . . ?
C13 C12 C15 C17 -63.4(4) . . . . ?
C13 C12 C15 C16 169.5(3) . . . . ?
C13 C12 C11 C10 -55.9(4) . . . . ?
C6 C5 C4 C3 0.9(5) . . . . ?
C10 C9 C8 S1 89.6(3) . . . . ?
C10 C9 C14 C13 2.1(5) . . . . ?
C7 C2 C3 C4 0.2(6) . . . . ?
C11 C12 C15 C17 61.1(4) . . . . ?
C11 C12 C15 C16 -65.9(4) . . . . ?
C11 C12 C13 C14 54.7(4) . . . . ?
C3 C2 C7 C6 0.8(5) . . . . ?
C1 C2 C7 C6 -179.8(3) . . . . ?
C1 C2 C3 C4 -179.1(4) . . . . ?
